data_7126431
loop_
_publ_author_name
'Li, Wei'
'Wu, Hongping'
'Yu, Hongwei'
'Hu, Zhanggui'
'Wang, Jiyang'
'Wu, Yicheng'

_publ_section_title
;
 Ba<sub>6</sub>BO<sub>3</sub>Cl<sub>9</sub> and
 Pb<sub>6</sub>BO<sub>4</sub>Cl<sub>7</sub>: structural insights into
 ortho-borates with uncondensed BO<sub>4</sub> tetrahedra.
;
_journal_issue 45
_journal_name_full 'Chemical communications (Cambridge, England)'
_journal_page_first 6086
_journal_page_last 6089
_journal_paper_doi 10.1039/d0cc01927e
_journal_volume 56
_journal_year 2020
_chemical_formula_sum 'B Ba6 Cl9 O3'
_chemical_formula_weight 1201.90
_space_group_crystal_system monoclinic
_space_group_IT_number 14
_space_group_name_Hall '-P 2yn'
_space_group_name_H-M_alt 'P 1 21/n 1'
_audit_creation_method SHELXL-2018/3
_audit_update_record
;
2020-01-06 deposited with the CCDC.	2020-04-22 downloaded from the CCDC.
;
_cell_angle_alpha 90
_cell_angle_beta 90.203(12)
_cell_angle_gamma 90
_cell_formula_units_Z 4
_cell_length_a 8.229(2)
_cell_length_b 12.2589(17)
_cell_length_c 19.080(4)
_cell_measurement_reflns_used 9501
_cell_measurement_temperature 302(2)
_cell_measurement_theta_max 30.48
_cell_measurement_theta_min 2.69
_cell_volume 1924.7(7)
_computing_cell_refinement 'Bruker SAINT'
_computing_data_collection 'Bruker APEX2'
_computing_data_reduction 'Bruker SAINT'
_computing_molecular_graphics 'Bruker SHELXTL'
_computing_publication_material 'Bruker SHELXTL'
_computing_structure_refinement 'SHELXL-2018/3 (Sheldrick, 2018)'
_computing_structure_solution 'SHELXS-97 (Sheldrick 2008)'
_diffrn_ambient_temperature 302(2)
_diffrn_measured_fraction_theta_full 0.999
_diffrn_measured_fraction_theta_max 0.998
_diffrn_measurement_device_type 'Bruker APEX-II CCD'
_diffrn_measurement_method '\f and \w scans'
_diffrn_radiation_type MoK\a
_diffrn_radiation_wavelength 0.71073
_diffrn_reflns_av_R_equivalents 0.0736
_diffrn_reflns_av_unetI/netI 0.0435
_diffrn_reflns_Laue_measured_fraction_full 0.999
_diffrn_reflns_Laue_measured_fraction_max 0.998
_diffrn_reflns_limit_h_max 10
_diffrn_reflns_limit_h_min -10
_diffrn_reflns_limit_k_max 15
_diffrn_reflns_limit_k_min -13
_diffrn_reflns_limit_l_max 22
_diffrn_reflns_limit_l_min -24
_diffrn_reflns_number 24716
_diffrn_reflns_point_group_measured_fraction_full 0.999
_diffrn_reflns_point_group_measured_fraction_max 0.998
_diffrn_reflns_theta_full 25.242
_diffrn_reflns_theta_max 27.519
_diffrn_reflns_theta_min 2.692
_exptl_absorpt_coefficient_mu 13.322
_exptl_absorpt_correction_T_max 0.7461
_exptl_absorpt_correction_T_min 0.5337
_exptl_absorpt_correction_type numerical
_exptl_crystal_colour colorless
_exptl_crystal_density_diffrn 4.148
_exptl_crystal_description bulk
_exptl_crystal_F_000 2072
_exptl_crystal_size_max 0.11
_exptl_crystal_size_mid 0.09
_exptl_crystal_size_min 0.08
_refine_diff_density_max 1.358
_refine_diff_density_min -1.236
_refine_diff_density_rms 0.278
_refine_ls_extinction_coef 0.00036(3)
_refine_ls_extinction_expression Fc^*^=kFc[1+0.001xFc^2^\l^3^/sin(2\q)]^-1/4^
_refine_ls_extinction_method 'SHELXL-2018/3 (Sheldrick 2018)'
_refine_ls_goodness_of_fit_ref 1.273
_refine_ls_hydrogen_treatment undef
_refine_ls_matrix_type full
_refine_ls_number_parameters 173
_refine_ls_number_reflns 4422
_refine_ls_number_restraints 0
_refine_ls_restrained_S_all 1.273
_refine_ls_R_factor_all 0.0485
_refine_ls_R_factor_gt 0.0339
_refine_ls_shift/su_max 0.000
_refine_ls_shift/su_mean 0.000
_refine_ls_structure_factor_coef Fsqd
_refine_ls_weighting_details 'w=1/[\s^2^(Fo^2^)+11.1515P] where P=(Fo^2^+2Fc^2^)/3'
_refine_ls_weighting_scheme calc
_refine_ls_wR_factor_gt 0.0683
_refine_ls_wR_factor_ref 0.0710
_reflns_Friedel_coverage 0.000
_reflns_number_gt 3716
_reflns_number_total 4422
_reflns_threshold_expression 'I > 2\s(I)'
_cod_data_source_file d0cc01927e2.cif
_cod_data_source_block bbc-last
_cod_depositor_comments 'Adding full bibliography for 7126431--7126432.cif.'
_cod_original_sg_symbol_H-M 'P 21/n'
_cod_database_code 7126431
_shelx_shelxl_version_number 2018/3
_shelx_space_group_comment
;
The symmetry employed for this shelxl refinement is uniquely defined
by the following loop, which should always be used as a source of
symmetry information in preference to the above space-group names.
They are only intended as comments.
;

loop_
_space_group_symop_operation_xyz
'x, y, z'
'-x+1/2, y+1/2, -z+1/2'
'-x, -y, -z'
'x-1/2, -y-1/2, z-1/2'

loop_
_atom_site_label
_atom_site_type_symbol
_atom_site_fract_x
_atom_site_fract_y
_atom_site_fract_z
_atom_site_U_iso_or_equiv
_atom_site_adp_type
_atom_site_occupancy
_atom_site_site_symmetry_order
_atom_site_calc_flag
_atom_site_refinement_flags_posn
_atom_site_refinement_flags_adp
_atom_site_refinement_flags_occupancy
_atom_site_disorder_assembly
_atom_site_disorder_group
Ba1 Ba -0.05306(5) 0.17300(3) 0.50814(2) 0.01599(11) Uani 1 1 d . . . . .
Ba2 Ba -0.05169(5) 0.17482(3) 0.24224(2) 0.01613(11) Uani 1 1 d . . . . .
Ba3 Ba 0.41977(5) 0.32926(4) 0.49813(2) 0.01797(11) Uani 1 1 d . . . . .
Ba4 Ba 0.42142(6) 0.33020(4) 0.25311(2) 0.01806(11) Uani 1 1 d . . . . .
Ba5 Ba 0.45620(5) 0.03835(3) 0.37291(2) 0.01368(11) Uani 1 1 d . . . . .
Ba6 Ba -0.04858(5) 0.45692(3) 0.37668(2) 0.01377(11) Uani 1 1 d . . . . .
Cl1 Cl -0.0600(2) -0.01358(14) 0.62855(10) 0.0210(4) Uani 1 1 d . . . . .
Cl2 Cl -0.2055(2) 0.42506(15) 0.52102(10) 0.0226(4) Uani 1 1 d . . . . .
Cl3 Cl -0.1502(2) 0.70885(14) 0.36890(11) 0.0217(4) Uani 1 1 d . . . . .
Cl4 Cl -0.2127(2) 0.43920(17) 0.23094(10) 0.0242(4) Uani 1 1 d . . . . .
Cl5 Cl -0.0440(2) -0.00572(14) 0.12282(10) 0.0195(4) Uani 1 1 d . . . . .
Cl6 Cl 0.3074(2) 0.07542(15) 0.22670(10) 0.0222(4) Uani 1 1 d . . . . .
Cl7 Cl 0.7311(2) 0.22350(15) 0.37374(11) 0.0227(4) Uani 1 1 d . . . . .
Cl8 Cl 0.7048(2) -0.05664(17) 0.47985(10) 0.0251(4) Uani 1 1 d . . . . .
Cl9 Cl 0.3570(2) -0.20457(14) 0.38200(10) 0.0219(4) Uani 1 1 d . . . . .
B1 B 0.2039(10) 0.2759(6) 0.3754(5) 0.0152(17) Uani 1 1 d . . . . .
O1 O 0.1276(6) 0.2987(4) 0.4383(3) 0.0153(11) Uani 1 1 d . . . . .
O2 O 0.1282(6) 0.3022(4) 0.3131(3) 0.0150(11) Uani 1 1 d . . . . .
O3 O 0.3593(6) 0.2371(4) 0.3756(3) 0.0138(10) Uani 1 1 d . . . . .

loop_
_atom_site_aniso_label
_atom_site_aniso_U_11
_atom_site_aniso_U_22
_atom_site_aniso_U_33
_atom_site_aniso_U_23
_atom_site_aniso_U_13
_atom_site_aniso_U_12
Ba1 0.0157(2) 0.0160(2) 0.0163(2) 0.00272(17) 0.00229(18) -0.00021(16)
Ba2 0.0165(2) 0.0168(2) 0.0150(2) -0.00256(17) -0.00130(18) -0.00063(16)
Ba3 0.0191(2) 0.0195(2) 0.0154(2) -0.00185(18) -0.00245(18) -0.00223(18)
Ba4 0.0197(2) 0.0178(2) 0.0167(2) 0.00126(17) 0.00394(18) -0.00242(17)
Ba5 0.0152(2) 0.01193(19) 0.0139(2) 0.00046(16) 0.00059(17) 0.00085(16)
Ba6 0.0153(2) 0.01288(19) 0.0131(2) 0.00051(16) 0.00090(17) 0.00214(16)
Cl1 0.0207(9) 0.0218(9) 0.0206(10) 0.0025(7) -0.0004(8) -0.0007(7)
Cl2 0.0211(9) 0.0276(9) 0.0191(10) -0.0020(8) 0.0033(8) -0.0040(7)
Cl3 0.0240(9) 0.0174(8) 0.0237(10) -0.0001(7) -0.0043(8) 0.0001(7)
Cl4 0.0189(9) 0.0372(11) 0.0166(10) 0.0021(8) 0.0000(8) -0.0058(8)
Cl5 0.0222(9) 0.0181(8) 0.0181(10) -0.0012(7) 0.0008(8) -0.0007(7)
Cl6 0.0224(9) 0.0277(9) 0.0165(10) -0.0029(7) -0.0002(8) 0.0078(8)
Cl7 0.0167(9) 0.0204(8) 0.0311(11) -0.0009(8) 0.0004(8) -0.0011(7)
Cl8 0.0225(10) 0.0360(11) 0.0168(10) 0.0030(8) 0.0012(8) 0.0094(8)
Cl9 0.0251(10) 0.0161(8) 0.0247(11) 0.0004(7) 0.0051(9) -0.0009(7)
B1 0.014(4) 0.011(3) 0.022(5) -0.004(3) 0.005(4) -0.003(3)
O1 0.016(2) 0.016(2) 0.014(3) 0.002(2) 0.001(2) 0.0002(19)
O2 0.014(2) 0.016(2) 0.015(3) 0.000(2) -0.001(2) -0.0027(19)
O3 0.010(2) 0.015(2) 0.017(3) 0.002(2) 0.000(2) 0.0034(18)

loop_
_atom_type_symbol
_atom_type_description
_atom_type_scat_dispersion_real
_atom_type_scat_dispersion_imag
_atom_type_scat_source
B B 0.0013 0.0007 'International Tables Vol C Tables 4.2.6.8 and 6.1.1.4'
Ba Ba -0.3244 2.2819 'International Tables Vol C Tables 4.2.6.8 and 6.1.1.4'
Cl Cl 0.1484 0.1585 'International Tables Vol C Tables 4.2.6.8 and 6.1.1.4'
O O 0.0106 0.0060 'International Tables Vol C Tables 4.2.6.8 and 6.1.1.4'

loop_
_geom_angle_atom_site_label_1
_geom_angle_atom_site_label_2
_geom_angle_atom_site_label_3
_geom_angle
_geom_angle_site_symmetry_1
_geom_angle_site_symmetry_3
_geom_angle_publ_flag
O1 Ba1 Cl7 77.49(12) . 1_455 ?
O1 Ba1 Cl8 77.39(12) . 3_656 ?
Cl7 Ba1 Cl8 129.89(5) 1_455 3_656 ?
O1 Ba1 Cl3 78.74(12) . 3_566 ?
Cl7 Ba1 Cl3 142.02(5) 1_455 3_566 ?
Cl8 Ba1 Cl3 71.73(5) 3_656 3_566 ?
O1 Ba1 Cl1 144.72(12) . . ?
Cl7 Ba1 Cl1 134.32(5) 1_455 . ?
Cl8 Ba1 Cl1 69.74(5) 3_656 . ?
Cl3 Ba1 Cl1 79.13(5) 3_566 . ?
O1 Ba1 Cl9 135.59(11) . 3_556 ?
Cl7 Ba1 Cl9 93.85(5) 1_455 3_556 ?
Cl8 Ba1 Cl9 133.41(5) 3_656 3_556 ?
Cl3 Ba1 Cl9 82.94(5) 3_566 3_556 ?
Cl1 Ba1 Cl9 67.45(5) . 3_556 ?
O1 Ba1 Cl2 72.33(11) . . ?
Cl7 Ba1 Cl2 70.75(5) 1_455 . ?
Cl8 Ba1 Cl2 137.78(5) 3_656 . ?
Cl3 Ba1 Cl2 74.02(5) 3_566 . ?
Cl1 Ba1 Cl2 126.31(5) . . ?
Cl9 Ba1 Cl2 63.81(4) 3_556 . ?
O1 Ba1 Cl1 77.43(11) . 3_556 ?
Cl7 Ba1 Cl1 69.23(5) 1_455 3_556 ?
Cl8 Ba1 Cl1 63.35(5) 3_656 3_556 ?
Cl3 Ba1 Cl1 132.55(5) 3_566 3_556 ?
Cl1 Ba1 Cl1 98.28(5) . 3_556 ?
Cl9 Ba1 Cl1 140.21(5) 3_556 3_556 ?
Cl2 Ba1 Cl1 133.86(5) . 3_556 ?
O1 Ba1 Cl8 138.39(12) . 1_455 ?
Cl7 Ba1 Cl8 73.44(5) 1_455 1_455 ?
Cl8 Ba1 Cl8 99.30(5) 3_656 1_455 ?
Cl3 Ba1 Cl8 140.37(5) 3_566 1_455 ?
Cl1 Ba1 Cl8 61.91(5) . 1_455 ?
Cl9 Ba1 Cl8 76.03(5) 3_556 1_455 ?
Cl2 Ba1 Cl8 122.87(5) . 1_455 ?
Cl1 Ba1 Cl8 64.80(4) 3_556 1_455 ?
O1 Ba1 Ba6 35.90(11) . . ?
Cl7 Ba1 Ba6 51.36(3) 1_455 . ?
Cl8 Ba1 Ba6 113.14(4) 3_656 . ?
Cl3 Ba1 Ba6 93.18(4) 3_566 . ?
Cl1 Ba1 Ba6 170.63(4) . . ?
Cl9 Ba1 Ba6 106.56(3) 3_556 . ?
Cl2 Ba1 Ba6 45.36(3) . . ?
Cl1 Ba1 Ba6 90.86(3) 3_556 . ?
Cl8 Ba1 Ba6 124.76(4) 1_455 . ?
O1 Ba1 Ba3 34.72(12) . . ?
Cl7 Ba1 Ba3 112.16(4) 1_455 . ?
Cl8 Ba1 Ba3 53.06(4) 3_656 . ?
Cl3 Ba1 Ba3 50.98(4) 3_566 . ?
Cl1 Ba1 Ba3 111.12(4) . . ?
Cl9 Ba1 Ba3 131.24(4) 3_556 . ?
Cl2 Ba1 Ba3 86.10(4) . . ?
Cl1 Ba1 Ba3 88.41(4) 3_556 . ?
Cl8 Ba1 Ba3 149.36(3) 1_455 . ?
Ba6 Ba1 Ba3 66.846(14) . . ?
O1 Ba1 Ba1 116.08(10) . 3_556 ?
Cl7 Ba1 Ba1 104.17(4) 1_455 3_556 ?
Cl8 Ba1 Ba1 52.48(4) 3_656 3_556 ?
Cl3 Ba1 Ba1 112.79(4) 3_566 3_556 ?
Cl1 Ba1 Ba1 50.63(3) . 3_556 ?
Cl9 Ba1 Ba1 108.29(3) 3_556 3_556 ?
Cl2 Ba1 Ba1 169.57(4) . 3_556 ?
Cl1 Ba1 Ba1 47.65(3) 3_556 3_556 ?
Cl8 Ba1 Ba1 46.82(3) 1_455 3_556 ?
Ba6 Ba1 Ba1 138.466(18) . 3_556 ?
Ba3 Ba1 Ba1 104.322(18) . 3_556 ?
O2 Ba2 Cl7 77.89(11) . 1_455 ?
O2 Ba2 Cl5 142.88(11) . . ?
Cl7 Ba2 Cl5 135.86(5) 1_455 . ?
O2 Ba2 Cl6 75.38(11) . . ?
Cl7 Ba2 Cl6 132.21(6) 1_455 . ?
Cl5 Ba2 Cl6 69.44(5) . . ?
O2 Ba2 Cl9 79.58(11) . 2 ?
Cl7 Ba2 Cl9 141.74(5) 1_455 2 ?
Cl5 Ba2 Cl9 77.35(5) . 2 ?
Cl6 Ba2 Cl9 69.30(5) . 2 ?
O2 Ba2 Cl3 134.66(12) . 2_445 ?
Cl7 Ba2 Cl3 93.79(5) 1_455 2_445 ?
Cl5 Ba2 Cl3 68.90(5) . 2_445 ?
Cl6 Ba2 Cl3 132.72(5) . 2_445 ?
Cl9 Ba2 Cl3 80.67(5) 2 2_445 ?
O2 Ba2 Cl1 79.03(12) . 3_556 ?
Cl7 Ba2 Cl1 70.96(5) 1_455 3_556 ?
Cl5 Ba2 Cl1 96.47(5) . 3_556 ?
Cl6 Ba2 Cl1 65.57(5) . 3_556 ?
Cl9 Ba2 Cl1 133.52(5) 2 3_556 ?
Cl3 Ba2 Cl1 140.47(5) 2_445 3_556 ?
O2 Ba2 Cl4 71.55(12) . . ?
Cl7 Ba2 Cl4 70.00(5) 1_455 . ?
Cl5 Ba2 Cl4 127.45(5) . . ?
Cl6 Ba2 Cl4 133.82(5) . . ?
Cl9 Ba2 Cl4 73.71(4) 2 . ?
Cl3 Ba2 Cl4 63.84(5) 2_445 . ?
Cl1 Ba2 Cl4 134.91(5) 3_556 . ?
O2 Ba2 Cl4 138.46(11) . 2_445 ?
Cl7 Ba2 Cl4 74.00(5) 1_455 2_445 ?
Cl5 Ba2 Cl4 62.92(4) . 2_445 ?
Cl6 Ba2 Cl4 102.12(5) . 2_445 ?
Cl9 Ba2 Cl4 139.38(5) 2 2_445 ?
Cl3 Ba2 Cl4 77.64(5) 2_445 2_445 ?
Cl1 Ba2 Cl4 63.26(5) 3_556 2_445 ?
Cl4 Ba2 Cl4 124.02(2) . 2_445 ?
O2 Ba2 Ba6 35.54(10) . . ?
Cl7 Ba2 Ba6 51.25(3) 1_455 . ?
Cl5 Ba2 Ba6 170.61(3) . . ?
Cl6 Ba2 Ba6 110.87(4) . . ?
Cl9 Ba2 Ba6 93.88(4) 2 . ?
Cl3 Ba2 Ba6 106.69(3) 2_445 . ?
Cl1 Ba2 Ba6 92.01(4) 3_556 . ?
Cl4 Ba2 Ba6 45.25(4) . . ?
Cl4 Ba2 Ba6 125.10(3) 2_445 . ?
O2 Ba2 Ba4 35.21(10) . . ?
Cl7 Ba2 Ba4 113.03(4) 1_455 . ?
Cl5 Ba2 Ba4 108.66(4) . . ?
Cl6 Ba2 Ba4 49.09(4) . . ?
Cl9 Ba2 Ba4 52.11(4) 2 . ?
Cl3 Ba2 Ba4 130.34(4) 2_445 . ?
Cl1 Ba2 Ba4 88.84(4) 3_556 . ?
Cl4 Ba2 Ba4 86.32(4) . . ?
Cl4 Ba2 Ba4 148.07(4) 2_445 . ?
Ba6 Ba2 Ba4 67.383(14) . . ?
O2 Ba2 Ba4 116.27(11) . 2_545 ?
Cl7 Ba2 Ba4 107.95(4) 1_455 2_545 ?
Cl5 Ba2 Ba4 48.24(4) . 2_545 ?
Cl6 Ba2 Ba4 53.69(4) . 2_545 ?
Cl9 Ba2 Ba4 109.67(3) 2 2_545 ?
Cl3 Ba2 Ba4 108.74(3) 2_445 2_545 ?
Cl1 Ba2 Ba4 48.25(3) 3_556 2_545 ?
Cl4 Ba2 Ba4 171.68(4) . 2_545 ?
Cl4 Ba2 Ba4 48.46(3) 2_445 2_545 ?
Ba6 Ba2 Ba4 139.935(17) . 2_545 ?
Ba4 Ba2 Ba4 101.769(16) . 2_545 ?
O3 Ba3 O1 53.02(14) . . ?
O3 Ba3 B1 27.00(17) . . ?
O1 Ba3 B1 27.41(17) . . ?
O3 Ba3 Cl5 162.77(11) . 4_666 ?
O1 Ba3 Cl5 119.16(10) . 4_666 ?
B1 Ba3 Cl5 140.58(15) . 4_666 ?
O3 Ba3 Cl5 72.25(10) . 2 ?
O1 Ba3 Cl5 93.92(10) . 2 ?
B1 Ba3 Cl5 76.58(15) . 2 ?
Cl5 Ba3 Cl5 94.48(5) 4_666 2 ?
O3 Ba3 Cl9 121.15(11) . 3_656 ?
O1 Ba3 Cl9 136.48(10) . 3_656 ?
B1 Ba3 Cl9 139.84(15) . 3_656 ?
Cl5 Ba3 Cl9 75.53(5) 4_666 3_656 ?
Cl5 Ba3 Cl9 127.35(5) 2 3_656 ?
O3 Ba3 Cl2 116.01(10) . 1_655 ?
O1 Ba3 Cl2 158.97(10) . 1_655 ?
B1 Ba3 Cl2 136.38(15) . 1_655 ?
Cl5 Ba3 Cl2 65.39(5) 4_666 1_655 ?
Cl5 Ba3 Cl2 65.05(5) 2 1_655 ?
Cl9 Ba3 Cl2 63.87(5) 3_656 1_655 ?
O3 Ba3 Cl3 118.63(10) . 3_566 ?
O1 Ba3 Cl3 73.33(11) . 3_566 ?
B1 Ba3 Cl3 99.52(15) . 3_566 ?
Cl5 Ba3 Cl3 66.55(5) 4_666 3_566 ?
Cl5 Ba3 Cl3 145.52(5) 2 3_566 ?
Cl9 Ba3 Cl3 77.47(5) 3_656 3_566 ?
Cl2 Ba3 Cl3 123.79(5) 1_655 3_566 ?
O3 Ba3 Cl2 100.48(11) . 3_566 ?
O1 Ba3 Cl2 68.05(10) . 3_566 ?
B1 Ba3 Cl2 79.05(15) . 3_566 ?
Cl5 Ba3 Cl2 63.04(5) 4_666 3_566 ?
Cl5 Ba3 Cl2 63.20(4) 2 3_566 ?
Cl9 Ba3 Cl2 138.37(5) 3_656 3_566 ?
Cl2 Ba3 Cl2 100.14(5) 1_655 3_566 ?
Cl3 Ba3 Cl2 82.35(4) 3_566 3_566 ?
O3 Ba3 Cl8 69.26(10) . 3_656 ?
O1 Ba3 Cl8 69.99(10) . 3_656 ?
B1 Ba3 Cl8 73.44(15) . 3_656 ?
Cl5 Ba3 Cl8 125.04(5) 4_666 3_656 ?
Cl5 Ba3 Cl8 140.44(5) 2 3_656 ?
Cl9 Ba3 Cl8 68.88(5) 3_656 3_656 ?
Cl2 Ba3 Cl8 126.12(5) 1_655 3_656 ?
Cl3 Ba3 Cl8 65.83(4) 3_566 3_656 ?
Cl2 Ba3 Cl8 132.90(5) 3_566 3_656 ?
O3 Ba3 Ba5 33.67(10) . . ?
O1 Ba3 Ba5 73.28(10) . . ?
B1 Ba3 Ba5 55.22(15) . . ?
Cl5 Ba3 Ba5 163.31(4) 4_666 . ?
Cl5 Ba3 Ba5 95.70(4) 2 . ?
Cl9 Ba3 Ba5 87.78(3) 3_656 . ?
Cl2 Ba3 Ba5 107.39(3) 1_655 . ?
Cl3 Ba3 Ba5 110.27(3) 3_566 . ?
Cl2 Ba3 Ba5 133.59(4) 3_566 . ?
Cl8 Ba3 Ba5 45.63(3) 3_656 . ?
O3 Ba3 Ba1 71.60(10) . . ?
O1 Ba3 Ba1 32.41(10) . . ?
B1 Ba3 Ba1 53.91(14) . . ?
Cl5 Ba3 Ba1 110.10(3) 4_666 . ?
Cl5 Ba3 Ba1 126.32(4) 2 . ?
Cl9 Ba3 Ba1 105.16(4) 3_656 . ?
Cl2 Ba3 Ba1 168.61(4) 1_655 . ?
Cl3 Ba3 Ba1 47.23(4) 3_566 . ?
Cl2 Ba3 Ba1 86.17(4) 3_566 . ?
Cl8 Ba3 Ba1 46.74(3) 3_656 . ?
Ba5 Ba3 Ba1 73.919(14) . . ?
O3 Ba4 O2 52.82(15) . . ?
O3 Ba4 B1 26.8(2) . . ?
O2 Ba4 B1 27.2(2) . . ?
O3 Ba4 Cl5 71.71(11) . 2 ?
O2 Ba4 Cl5 92.59(11) . 2 ?
B1 Ba4 Cl5 75.98(16) . 2 ?
O3 Ba4 Cl1 160.81(10) . 4_665 ?
O2 Ba4 Cl1 116.07(11) . 4_665 ?
B1 Ba4 Cl1 137.83(16) . 4_665 ?
Cl5 Ba4 Cl1 95.06(5) 2 4_665 ?
O3 Ba4 Cl6 70.83(11) . . ?
O2 Ba4 Cl6 71.95(10) . . ?
B1 Ba4 Cl6 74.97(15) . . ?
Cl5 Ba4 Cl6 141.38(5) 2 . ?
Cl1 Ba4 Cl6 123.57(5) 4_665 . ?
O3 Ba4 Cl4 117.57(11) . 1_655 ?
O2 Ba4 Cl4 156.63(11) . 1_655 ?
B1 Ba4 Cl4 136.61(18) . 1_655 ?
Cl5 Ba4 Cl4 64.32(5) 2 1_655 ?
Cl1 Ba4 Cl4 65.60(5) 4_665 1_655 ?
Cl6 Ba4 Cl4 128.21(5) . 1_655 ?
O3 Ba4 Cl3 122.15(10) . 2_545 ?
O2 Ba4 Cl3 138.16(11) . 2_545 ?
B1 Ba4 Cl3 140.87(15) . 2_545 ?
Cl5 Ba4 Cl3 127.25(5) 2 2_545 ?
Cl1 Ba4 Cl3 76.85(5) 4_665 2_545 ?
Cl6 Ba4 Cl3 68.49(4) . 2_545 ?
Cl4 Ba4 Cl3 65.05(5) 1_655 2_545 ?
O3 Ba4 Cl9 118.23(11) . 2 ?
O2 Ba4 Cl9 73.15(12) . 2 ?
B1 Ba4 Cl9 98.94(18) . 2 ?
Cl5 Ba4 Cl9 144.72(5) 2 2 ?
Cl1 Ba4 Cl9 65.01(5) 4_665 2 ?
Cl6 Ba4 Cl9 65.39(5) . 2 ?
Cl4 Ba4 Cl9 123.45(5) 1_655 2 ?
Cl3 Ba4 Cl9 78.47(5) 2_545 2 ?
O3 Ba4 Cl6 99.44(10) . 2 ?
O2 Ba4 Cl6 65.66(10) . 2 ?
B1 Ba4 Cl6 77.74(15) . 2 ?
Cl5 Ba4 Cl6 64.17(5) 2 2 ?
Cl1 Ba4 Cl6 61.72(4) 4_665 2 ?
Cl6 Ba4 Cl6 131.61(2) . 2 ?
Cl4 Ba4 Cl6 98.84(5) 1_655 2 ?
Cl3 Ba4 Cl6 138.38(5) 2_545 2 ?
Cl9 Ba4 Cl6 80.58(5) 2 2 ?
O3 Ba4 Ba5 34.67(10) . . ?
O2 Ba4 Ba5 73.96(10) . . ?
B1 Ba4 Ba5 55.85(15) . . ?
Cl5 Ba4 Ba5 96.24(4) 2 . ?
Cl1 Ba4 Ba5 164.52(3) 4_665 . ?
Cl6 Ba4 Ba5 45.94(4) . . ?
Cl4 Ba4 Ba5 110.32(4) 1_655 . ?
Cl3 Ba4 Ba5 87.88(3) 2_545 . ?
Cl9 Ba4 Ba5 109.81(3) 2 . ?
Cl6 Ba4 Ba5 133.23(3) 2 . ?
O3 Ba4 Ba2 71.19(11) . . ?
O2 Ba4 Ba2 32.88(11) . . ?
B1 Ba4 Ba2 53.57(17) . . ?
Cl5 Ba4 Ba2 125.47(3) 2 . ?
Cl1 Ba4 Ba2 108.11(4) 4_665 . ?
Cl6 Ba4 Ba2 47.35(3) . . ?
Cl4 Ba4 Ba2 169.72(4) 1_655 . ?
Cl3 Ba4 Ba2 106.16(4) 2_545 . ?
Cl9 Ba4 Ba2 47.18(3) 2 . ?
Cl6 Ba4 Ba2 84.33(4) 2 . ?
Ba5 Ba4 Ba2 73.449(15) . . ?
O3 Ba5 Cl6 75.81(12) . . ?
O3 Ba5 Cl9 146.28(11) . . ?
Cl6 Ba5 Cl9 95.10(6) . . ?
O3 Ba5 Cl8 123.12(13) . . ?
Cl6 Ba5 Cl8 155.35(5) . . ?
Cl9 Ba5 Cl8 77.04(6) . . ?
O3 Ba5 Cl8 77.33(11) . 3_656 ?
Cl6 Ba5 Cl8 129.59(5) . 3_656 ?
Cl9 Ba5 Cl8 84.59(5) . 3_656 ?
Cl8 Ba5 Cl8 73.54(6) . 3_656 ?
O3 Ba5 Cl4 126.10(11) . 2_545 ?
Cl6 Ba5 Cl4 75.61(5) . 2_545 ?
Cl9 Ba5 Cl4 80.85(5) . 2_545 ?
Cl8 Ba5 Cl4 80.06(5) . 2_545 ?
Cl8 Ba5 Cl4 152.10(5) 3_656 2_545 ?
O3 Ba5 Cl7 63.03(11) . . ?
Cl6 Ba5 Cl7 100.29(6) . . ?
Cl9 Ba5 Cl7 150.24(5) . . ?
Cl8 Ba5 Cl7 78.42(6) . . ?
Cl8 Ba5 Cl7 104.29(6) 3_656 . ?
Cl4 Ba5 Cl7 78.55(5) 2_545 . ?
O3 Ba5 Cl1 77.21(11) . 3_556 ?
Cl6 Ba5 Cl1 67.23(5) . 3_556 ?
Cl9 Ba5 Cl1 69.41(5) . 3_556 ?
Cl8 Ba5 Cl1 128.57(5) . 3_556 ?
Cl8 Ba5 Cl1 65.67(5) 3_656 3_556 ?
Cl4 Ba5 Cl1 129.00(5) 2_545 3_556 ?
Cl7 Ba5 Cl1 140.23(5) . 3_556 ?
O3 Ba5 Ba4 36.03(11) . . ?
Cl6 Ba5 Ba4 50.42(4) . . ?
Cl9 Ba5 Ba4 145.35(4) . . ?
Cl8 Ba5 Ba4 135.24(4) . . ?
Cl8 Ba5 Ba4 113.30(4) 3_656 . ?
Cl4 Ba5 Ba4 91.75(4) 2_545 . ?
Cl7 Ba5 Ba4 56.85(4) . . ?
Cl1 Ba5 Ba4 90.48(3) 3_556 . ?
O3 Ba5 Ba3 34.84(12) . . ?
Cl6 Ba5 Ba3 110.65(4) . . ?
Cl9 Ba5 Ba3 138.40(4) . . ?
Cl8 Ba5 Ba3 89.60(4) . . ?
Cl8 Ba5 Ba3 53.82(4) 3_656 . ?
Cl4 Ba5 Ba3 135.92(4) 2_545 . ?
Cl7 Ba5 Ba3 57.38(4) . . ?
Cl1 Ba5 Ba3 90.59(3) 3_556 . ?
Ba4 Ba5 Ba3 66.217(16) . . ?
O3 Ba5 Ba4 108.81(12) . 2_545 ?
Cl6 Ba5 Ba4 49.70(4) . 2_545 ?
Cl9 Ba5 Ba4 47.85(4) . 2_545 ?
Cl8 Ba5 Ba4 124.54(4) . 2_545 ?
Cl8 Ba5 Ba4 102.63(4) 3_656 2_545 ?
Cl4 Ba5 Ba4 84.92(4) 2_545 2_545 ?
Cl7 Ba5 Ba4 148.90(4) . 2_545 ?
Cl1 Ba5 Ba4 44.41(3) 3_556 2_545 ?
Ba4 Ba5 Ba4 98.003(14) . 2_545 ?
Ba3 Ba5 Ba4 133.605(16) . 2_545 ?
O3 Ba5 Ba1 106.79(10) . 3_556 ?
Cl6 Ba5 Ba1 103.63(4) . 3_556 ?
Cl9 Ba5 Ba1 43.03(3) . 3_556 ?
Cl8 Ba5 Ba1 86.66(4) . 3_556 ?
Cl8 Ba5 Ba1 46.72(4) 3_656 3_556 ?
Cl4 Ba5 Ba1 123.87(4) 2_545 3_556 ?
Cl7 Ba5 Ba1 150.60(4) . 3_556 ?
Cl1 Ba5 Ba1 42.46(3) 3_556 3_556 ?
Ba4 Ba5 Ba1 131.630(16) . 3_556 ?
Ba3 Ba5 Ba1 97.785(15) . 3_556 ?
Ba4 Ba5 Ba1 59.237(16) 2_545 3_556 ?
O2 Ba6 O1 52.81(15) . . ?
O2 Ba6 B1 27.0(2) . . ?
O1 Ba6 B1 27.08(19) . . ?
O2 Ba6 Cl2 123.09(11) . . ?
O1 Ba6 Cl2 75.17(10) . . ?
B1 Ba6 Cl2 101.75(16) . . ?
O2 Ba6 Cl4 77.27(12) . . ?
O1 Ba6 Cl4 125.10(11) . . ?
B1 Ba6 Cl4 103.76(18) . . ?
Cl2 Ba6 Cl4 127.84(5) . . ?
O2 Ba6 Cl6 72.52(10) . 2 ?
O1 Ba6 Cl6 105.41(10) . 2 ?
B1 Ba6 Cl6 84.25(15) . 2 ?
Cl2 Ba6 Cl6 152.39(5) . 2 ?
Cl4 Ba6 Cl6 75.17(5) . 2 ?
O2 Ba6 Cl2 103.96(12) . 3_566 ?
O1 Ba6 Cl2 73.11(11) . 3_566 ?
B1 Ba6 Cl2 83.67(17) . 3_566 ?
Cl2 Ba6 Cl2 77.66(5) . 3_566 ?
Cl4 Ba6 Cl2 149.51(5) . 3_566 ?
Cl6 Ba6 Cl2 76.25(5) 2 3_566 ?
O2 Ba6 Cl3 143.38(10) . . ?
O1 Ba6 Cl3 148.84(11) . . ?
B1 Ba6 Cl3 151.85(14) . . ?
Cl2 Ba6 Cl3 93.08(5) . . ?
Cl4 Ba6 Cl3 85.01(5) . . ?
Cl6 Ba6 Cl3 72.05(5) 2 . ?
Cl2 Ba6 Cl3 76.24(5) 3_566 . ?
O2 Ba6 Cl5 129.48(11) . 2_455 ?
O1 Ba6 Cl5 128.98(10) . 2_455 ?
B1 Ba6 Cl5 140.90(15) . 2_455 ?
Cl2 Ba6 Cl5 66.11(5) . 2_455 ?
Cl4 Ba6 Cl5 65.35(5) . 2_455 ?
Cl6 Ba6 Cl5 124.37(5) 2 2_455 ?
Cl2 Ba6 Cl5 125.60(5) 3_566 2_455 ?
Cl3 Ba6 Cl5 67.12(5) . 2_455 ?
O2 Ba6 Cl7 71.73(10) . 1_455 ?
O1 Ba6 Cl7 71.69(11) . 1_455 ?
B1 Ba6 Cl7 75.47(15) . 1_455 ?
Cl2 Ba6 Cl7 71.38(5) . 1_455 ?
Cl4 Ba6 Cl7 72.19(5) . 1_455 ?
Cl6 Ba6 Cl7 135.71(5) 2 1_455 ?
Cl2 Ba6 Cl7 137.75(5) 3_566 1_455 ?
Cl3 Ba6 Cl7 132.39(5) . 1_455 ?
Cl5 Ba6 Cl7 65.43(4) 2_455 1_455 ?
O2 Ba6 Ba1 72.34(10) . . ?
O1 Ba6 Ba1 33.41(10) . . ?
B1 Ba6 Ba1 54.53(15) . . ?
Cl2 Ba6 Ba1 50.80(4) . . ?
Cl4 Ba6 Ba1 117.63(4) . . ?
Cl6 Ba6 Ba1 138.18(4) 2 . ?
Cl2 Ba6 Ba1 90.98(4) 3_566 . ?
Cl3 Ba6 Ba1 143.76(4) . . ?
Cl5 Ba6 Ba1 95.60(3) 2_455 . ?
Cl7 Ba6 Ba1 47.06(4) 1_455 . ?
O2 Ba6 Ba2 33.38(11) . . ?
O1 Ba6 Ba2 71.54(11) . . ?
B1 Ba6 Ba2 53.97(17) . . ?
Cl2 Ba6 Ba2 115.50(4) . . ?
Cl4 Ba6 Ba2 53.61(4) . . ?
Cl6 Ba6 Ba2 89.99(4) 2 . ?
Cl2 Ba6 Ba2 136.79(4) 3_566 . ?
Cl3 Ba6 Ba2 138.24(4) . . ?
Cl5 Ba6 Ba2 96.12(3) 2_455 . ?
Cl7 Ba6 Ba2 46.35(3) 1_455 . ?
Ba1 Ba6 Ba2 72.340(17) . . ?
Ba1 Cl1 Ba5 94.55(5) . 3_556 ?
Ba1 Cl1 Ba4 91.78(5) . 4_566 ?
Ba5 Cl1 Ba4 91.18(5) 3_556 4_566 ?
Ba1 Cl1 Ba2 161.75(7) . 3_556 ?
Ba5 Cl1 Ba2 103.07(5) 3_556 3_556 ?
Ba4 Cl1 Ba2 83.24(5) 4_566 3_556 ?
Ba1 Cl1 Ba1 81.72(5) . 3_556 ?
Ba5 Cl1 Ba1 102.46(6) 3_556 3_556 ?
Ba4 Cl1 Ba1 165.26(6) 4_566 3_556 ?
Ba2 Cl1 Ba1 98.83(5) 3_556 3_556 ?
Ba6 Cl2 Ba6 102.34(5) . 3_566 ?
Ba6 Cl2 Ba3 108.64(6) . 1_455 ?
Ba6 Cl2 Ba3 147.42(6) 3_566 1_455 ?
Ba6 Cl2 Ba1 83.84(4) . . ?
Ba6 Cl2 Ba1 102.60(6) 3_566 . ?
Ba3 Cl2 Ba1 90.68(5) 1_455 . ?
Ba6 Cl2 Ba3 90.58(5) . 3_566 ?
Ba6 Cl2 Ba3 90.14(5) 3_566 3_566 ?
Ba3 Cl2 Ba3 79.86(5) 1_455 3_566 ?
Ba1 Cl2 Ba3 166.91(7) . 3_566 ?
Ba6 Cl3 Ba1 105.38(6) . 3_566 ?
Ba6 Cl3 Ba2 95.87(5) . 2_455 ?
Ba1 Cl3 Ba2 156.63(6) 3_566 2_455 ?
Ba6 Cl3 Ba4 108.26(5) . 2 ?
Ba1 Cl3 Ba4 90.86(5) 3_566 2 ?
Ba2 Cl3 Ba4 91.61(5) 2_455 2 ?
Ba6 Cl3 Ba3 90.22(5) . 3_566 ?
Ba1 Cl3 Ba3 81.78(5) 3_566 3_566 ?
Ba2 Cl3 Ba3 88.64(5) 2_455 3_566 ?
Ba4 Cl3 Ba3 161.38(6) 2 3_566 ?
Ba6 Cl4 Ba5 104.33(6) . 2 ?
Ba6 Cl4 Ba4 107.85(5) . 1_455 ?
Ba5 Cl4 Ba4 147.81(7) 2 1_455 ?
Ba6 Cl4 Ba2 81.15(5) . . ?
Ba5 Cl4 Ba2 98.15(5) 2 . ?
Ba4 Cl4 Ba2 87.87(5) 1_455 . ?
Ba6 Cl4 Ba2 92.90(5) . 2_455 ?
Ba5 Cl4 Ba2 98.39(5) 2 2_455 ?
Ba4 Cl4 Ba2 79.13(4) 1_455 2_455 ?
Ba2 Cl4 Ba2 163.35(6) . 2_455 ?
Ba2 Cl5 Ba3 93.42(5) . 4_565 ?
Ba2 Cl5 Ba3 162.50(7) . 2_545 ?
Ba3 Cl5 Ba3 85.52(5) 4_565 2_545 ?
Ba2 Cl5 Ba4 85.19(5) . 2_545 ?
Ba3 Cl5 Ba4 167.17(6) 4_565 2_545 ?
Ba3 Cl5 Ba4 91.97(5) 2_545 2_545 ?
Ba2 Cl5 Ba6 94.01(4) . 2_445 ?
Ba3 Cl5 Ba6 90.21(5) 4_565 2_445 ?
Ba3 Cl5 Ba6 103.46(5) 2_545 2_445 ?
Ba4 Cl5 Ba6 102.60(5) 2_545 2_445 ?
Ba5 Cl6 Ba6 104.45(6) . 2_545 ?
Ba5 Cl6 Ba2 109.62(5) . . ?
Ba6 Cl6 Ba2 144.39(7) 2_545 . ?
Ba5 Cl6 Ba4 83.65(5) . . ?
Ba6 Cl6 Ba4 110.61(6) 2_545 . ?
Ba2 Cl6 Ba4 83.57(4) . . ?
Ba5 Cl6 Ba4 89.21(5) . 2_545 ?
Ba6 Cl6 Ba4 90.74(5) 2_545 2_545 ?
Ba2 Cl6 Ba4 79.84(5) . 2_545 ?
Ba4 Cl6 Ba4 158.55(6) . 2_545 ?
Ba2 Cl7 Ba1 106.84(6) 1_655 1_655 ?
Ba2 Cl7 Ba5 105.37(6) 1_655 . ?
Ba1 Cl7 Ba5 105.00(6) 1_655 . ?
Ba2 Cl7 Ba6 82.40(4) 1_655 1_655 ?
Ba1 Cl7 Ba6 81.58(5) 1_655 1_655 ?
Ba5 Cl7 Ba6 167.43(6) . 1_655 ?
Ba5 Cl8 Ba5 106.46(6) . 3_656 ?
Ba5 Cl8 Ba1 142.99(6) . 3_656 ?
Ba5 Cl8 Ba1 110.48(6) 3_656 3_656 ?
Ba5 Cl8 Ba1 99.98(6) . 1_655 ?
Ba5 Cl8 Ba1 92.69(5) 3_656 1_655 ?
Ba1 Cl8 Ba1 80.70(5) 3_656 1_655 ?
Ba5 Cl8 Ba3 104.03(6) . 3_656 ?
Ba5 Cl8 Ba3 80.56(4) 3_656 3_656 ?
Ba1 Cl8 Ba3 80.21(5) 3_656 3_656 ?
Ba1 Cl8 Ba3 155.99(7) 1_655 3_656 ?
Ba5 Cl9 Ba2 105.57(5) . 2_545 ?
Ba5 Cl9 Ba1 97.11(5) . 3_556 ?
Ba2 Cl9 Ba1 154.49(6) 2_545 3_556 ?
Ba5 Cl9 Ba3 109.77(6) . 3_656 ?
Ba2 Cl9 Ba3 91.17(5) 2_545 3_656 ?
Ba1 Cl9 Ba3 92.03(5) 3_556 3_656 ?
Ba5 Cl9 Ba4 90.79(5) . 2_545 ?
Ba2 Cl9 Ba4 80.71(5) 2_545 2_545 ?
Ba1 Cl9 Ba4 87.55(5) 3_556 2_545 ?
Ba3 Cl9 Ba4 159.31(6) 3_656 2_545 ?
O3 B1 O2 120.2(6) . . ?
O3 B1 O1 119.8(8) . . ?
O2 B1 O1 119.7(6) . . ?
O3 B1 Ba3 61.5(4) . . ?
O2 B1 Ba3 152.2(5) . . ?
O1 B1 Ba3 63.2(4) . . ?
O3 B1 Ba4 61.3(3) . . ?
O2 B1 Ba4 63.2(3) . . ?
O1 B1 Ba4 153.7(5) . . ?
Ba3 B1 Ba4 101.8(2) . . ?
O3 B1 Ba6 153.5(5) . . ?
O2 B1 Ba6 61.9(4) . . ?
O1 B1 Ba6 62.2(4) . . ?
Ba3 B1 Ba6 103.7(2) . . ?
Ba4 B1 Ba6 104.6(3) . . ?
B1 O1 Ba1 127.1(4) . . ?
B1 O1 Ba3 89.3(4) . . ?
Ba1 O1 Ba3 112.87(19) . . ?
B1 O1 Ba6 90.7(4) . . ?
Ba1 O1 Ba6 110.69(17) . . ?
Ba3 O1 Ba6 124.49(17) . . ?
B1 O2 Ba2 125.2(4) . . ?
B1 O2 Ba6 91.1(4) . . ?
Ba2 O2 Ba6 111.08(17) . . ?
B1 O2 Ba4 89.6(4) . . ?
Ba2 O2 Ba4 111.91(17) . . ?
Ba6 O2 Ba4 126.13(18) . . ?
B1 O3 Ba5 128.5(4) . . ?
B1 O3 Ba3 91.5(4) . . ?
Ba5 O3 Ba3 111.49(19) . . ?
B1 O3 Ba4 91.8(4) . . ?
Ba5 O3 Ba4 109.30(17) . . ?
Ba3 O3 Ba4 124.02(18) . . ?

loop_
_geom_bond_atom_site_label_1
_geom_bond_atom_site_label_2
_geom_bond_distance
_geom_bond_site_symmetry_2
_geom_bond_publ_flag
Ba1 O1 2.525(4) . ?
Ba1 Cl7 3.175(2) 1_455 ?
Ba1 Cl8 3.208(2) 3_656 ?
Ba1 Cl3 3.220(2) 3_566 ?
Ba1 Cl1 3.2425(19) . ?
Ba1 Cl9 3.2922(19) 3_556 ?
Ba1 Cl2 3.344(2) . ?
Ba1 Cl1 3.3916(19) 3_556 ?
Ba1 Cl8 3.490(2) 1_455 ?
Ba1 Ba6 4.2904(8) . ?
Ba1 Ba3 4.3417(12) . ?
Ba1 Ba1 4.3418(10) 3_556 ?
Ba2 O2 2.539(5) . ?
Ba2 Cl7 3.143(2) 1_455 ?
Ba2 Cl5 3.1772(19) . ?
Ba2 Cl6 3.211(2) . ?
Ba2 Cl9 3.2246(18) 2 ?
Ba2 Cl3 3.264(2) 2_445 ?
Ba2 Cl1 3.288(2) 3_556 ?
Ba2 Cl4 3.508(2) . ?
Ba2 Cl4 3.517(2) 2_445 ?
Ba2 Ba6 4.3057(8) . ?
Ba2 Ba4 4.3385(12) . ?
Ba2 Ba4 4.3593(8) 2_545 ?
Ba3 O3 2.643(5) . ?
Ba3 O1 2.684(5) . ?
Ba3 B1 3.006(9) . ?
Ba3 Cl5 3.2286(19) 4_666 ?
Ba3 Cl5 3.2373(18) 2 ?
Ba3 Cl9 3.303(2) 3_656 ?
Ba3 Cl2 3.327(2) 1_655 ?
Ba3 Cl3 3.408(2) 3_566 ?
Ba3 Cl2 3.509(2) 3_566 ?
Ba3 Cl8 3.521(2) 3_656 ?
Ba3 Ba5 4.3037(8) . ?
Ba4 O3 2.652(5) . ?
Ba4 O2 2.696(5) . ?
Ba4 B1 3.020(8) . ?
Ba4 Cl5 3.263(2) 2 ?
Ba4 Cl1 3.275(2) 4_665 ?
Ba4 Cl6 3.299(2) . ?
Ba4 Cl4 3.323(2) 1_655 ?
Ba4 Cl3 3.3477(19) 2_545 ?
Ba4 Cl9 3.469(2) 2 ?
Ba4 Cl6 3.569(2) 2 ?
Ba4 Ba5 4.2547(8) . ?
Ba5 O3 2.564(5) . ?
Ba5 Cl6 3.076(2) . ?
Ba5 Cl9 3.0926(18) . ?
Ba5 Cl8 3.111(2) . ?
Ba5 Cl8 3.1186(19) 3_656 ?
Ba5 Cl4 3.1442(19) 2_545 ?
Ba5 Cl7 3.2046(19) . ?
Ba5 Cl1 3.275(2) 3_556 ?
Ba6 O2 2.683(5) . ?
Ba6 O1 2.689(5) . ?
Ba6 B1 3.040(8) . ?
Ba6 Cl2 3.0707(19) . ?
Ba6 Cl4 3.094(2) . ?
Ba6 Cl6 3.1570(18) 2 ?
Ba6 Cl2 3.201(2) 3_566 ?
Ba6 Cl3 3.2028(18) . ?
Ba6 Cl5 3.384(2) 2_455 ?
Ba6 Cl7 3.3878(19) 1_455 ?
B1 O3 1.365(9) . ?
B1 O2 1.379(11) . ?
B1 O1 1.384(9) . ?
